data_7122578
loop_
_publ_author_name
'Porcu, Stefania'
'Luridiana, Alberto'
'Martis, Alberto'
'Frongia, Angelo'
'Sarais, Giorgia'
'Aitken, David J.'
'Boddaert, Thomas'
'Guillot, Regis'
'Secci, Francesco'

_publ_section_title
;
 Acid-catalyzed synthesis of functionalized arylthio cyclopropane
 carbaldehydes and ketones.
;
_journal_issue 96
_journal_name_full 'Chemical communications (Cambridge, England)'
_journal_page_first 13547
_journal_page_last 13550
_journal_paper_doi 10.1039/c8cc07571a
_journal_volume 54
_journal_year 2018
_chemical_formula_moiety 'C16 H16 O5 S'
_chemical_formula_sum 'C16 H16 O5 S'
_chemical_formula_weight 320.35
_space_group_crystal_system triclinic
_space_group_IT_number 2
_space_group_name_Hall '-P 1'
_space_group_name_H-M_alt 'P -1'
_symmetry_space_group_name_Hall '-P 1'
_symmetry_space_group_name_H-M 'P -1'
_atom_sites_solution_hydrogens geom
_audit_creation_method SHELXL-2017/1
_audit_update_record
;
2017-09-18 deposited with the CCDC.
2018-11-12 downloaded from the CCDC.
;
_cell_angle_alpha 63.734(3)
_cell_angle_beta 75.835(2)
_cell_angle_gamma 85.625(2)
_cell_formula_units_Z 2
_cell_length_a 8.1570(5)
_cell_length_b 9.8595(7)
_cell_length_c 10.2239(8)
_cell_measurement_reflns_used 9964
_cell_measurement_temperature 100(1)
_cell_measurement_theta_max 30.48
_cell_measurement_theta_min 2.29
_cell_volume 714.44(9)
_computing_structure_refinement 'SHELXL-2017/1 (Sheldrick, 2017)'
_diffrn_ambient_temperature 100(1)
_diffrn_measured_fraction_theta_full 1.000
_diffrn_measured_fraction_theta_max 0.999
_diffrn_measurement_device_type 'Bruker VENTURE PHOTON100 CMOS'
_diffrn_measurement_method '\f and \w scans'
_diffrn_radiation_probe x-ray
_diffrn_radiation_type MoK\a
_diffrn_radiation_wavelength 0.71073
_diffrn_reflns_av_R_equivalents 0.0705
_diffrn_reflns_av_unetI/netI 0.0479
_diffrn_reflns_Laue_measured_fraction_full 1.000
_diffrn_reflns_Laue_measured_fraction_max 0.999
_diffrn_reflns_limit_h_max 11
_diffrn_reflns_limit_h_min -11
_diffrn_reflns_limit_k_max 14
_diffrn_reflns_limit_k_min -14
_diffrn_reflns_limit_l_max 14
_diffrn_reflns_limit_l_min -14
_diffrn_reflns_number 33879
_diffrn_reflns_point_group_measured_fraction_full 1.000
_diffrn_reflns_point_group_measured_fraction_max 0.999
_diffrn_reflns_theta_full 25.000
_diffrn_reflns_theta_max 30.583
_diffrn_reflns_theta_min 2.286
_exptl_absorpt_coefficient_mu 0.249
_exptl_absorpt_correction_T_max 0.9922
_exptl_absorpt_correction_T_min 0.9795
_exptl_absorpt_correction_type multi-scan
_exptl_absorpt_process_details SADABS
_exptl_crystal_colour colourless
_exptl_crystal_density_diffrn 1.489
_exptl_crystal_description block
_exptl_crystal_F_000 336
_exptl_crystal_size_max 0.080
_exptl_crystal_size_mid 0.060
_exptl_crystal_size_min 0.030
_refine_diff_density_max 0.582
_refine_diff_density_min -0.623
_refine_diff_density_rms 0.072
_refine_ls_extinction_method none
_refine_ls_goodness_of_fit_ref 1.046
_refine_ls_hydrogen_treatment constr
_refine_ls_matrix_type full
_refine_ls_number_parameters 184
_refine_ls_number_reflns 4395
_refine_ls_number_restraints 0
_refine_ls_restrained_S_all 1.046
_refine_ls_R_factor_all 0.0737
_refine_ls_R_factor_gt 0.0481
_refine_ls_shift/su_max 0.000
_refine_ls_shift/su_mean 0.000
_refine_ls_structure_factor_coef Fsqd
_refine_ls_weighting_details 'w=1/[\s^2^(Fo^2^)+(0.0412P)^2^+0.6312P] where P=(Fo^2^+2Fc^2^)/3'
_refine_ls_weighting_scheme calc
_refine_ls_wR_factor_gt 0.1027
_refine_ls_wR_factor_ref 0.1123
_reflns_Friedel_coverage 0.000
_reflns_number_gt 3377
_reflns_number_total 4395
_reflns_threshold_expression 'I > 2\s(I)'
_cod_data_source_file c8cc07571a2.cif
_cod_data_source_block 12
_cod_depositor_comments 'Adding full bibliography for 7122578.cif.'
_cod_original_cell_volume 714.45(9)
_cod_database_code 7122578
_shelx_space_group_comment
;
The symmetry employed for this shelxl refinement is uniquely defined
by the following loop, which should always be used as a source of
symmetry information in preference to the above space-group names.
They are only intended as comments.
;
_shelx_estimated_absorpt_t_min 0.980
_shelx_estimated_absorpt_t_max 0.993

loop_
_space_group_symop_operation_xyz
'x, y, z'
'-x, -y, -z'

loop_
_atom_site_label
_atom_site_type_symbol
_atom_site_fract_x
_atom_site_fract_y
_atom_site_fract_z
_atom_site_U_iso_or_equiv
_atom_site_adp_type
_atom_site_occupancy
_atom_site_site_symmetry_order
_atom_site_calc_flag
_atom_site_refinement_flags_posn
_atom_site_refinement_flags_adp
_atom_site_refinement_flags_occupancy
_atom_site_disorder_assembly
_atom_site_disorder_group
S1 S 0.30075(5) 0.17727(5) 0.42258(4) 0.01408(10) Uani 1 1 d . . . . .
O1 O 0.21191(16) 0.03890(14) 0.53709(13) 0.0207(3) Uani 1 1 d . . . . .
O2 O 0.44394(16) 0.23151(17) 0.44699(15) 0.0265(3) Uani 1 1 d . . . . .
O3 O 0.49284(15) 0.31006(14) -0.01512(13) 0.0183(3) Uani 1 1 d . . . . .
H3 H 0.415591 0.370045 -0.041769 0.027 Uiso 1 1 calc R U . . .
O5 O 0.78475(14) 0.49124(13) 0.03364(13) 0.0156(2) Uani 1 1 d . . . . .
O4 O 0.96379(14) 0.30132(14) 0.06823(14) 0.0180(3) Uani 1 1 d . . . . .
H4 H 1.035904 0.372524 0.033743 0.027 Uiso 1 1 calc R U . . .
C1 C 0.81122(19) 0.35529(19) 0.07692(17) 0.0136(3) Uani 1 1 d . . . . .
C2 C 0.67638(19) 0.23131(19) 0.15069(19) 0.0157(3) Uani 1 1 d . . . . .
H2A H 0.673084 0.178592 0.259270 0.019 Uiso 1 1 calc R U . . .
H2B H 0.708799 0.156898 0.109130 0.019 Uiso 1 1 calc R U . . .
C3 C 0.49936(19) 0.28249(18) 0.13222(18) 0.0140(3) Uani 1 1 d . . . . .
H3A H 0.478384 0.378376 0.143658 0.017 Uiso 1 1 calc R U . . .
C4 C 0.36763(18) 0.15959(17) 0.25234(17) 0.0125(3) Uani 1 1 d . . . . .
C5 C 0.3781(2) -0.00007(19) 0.2665(2) 0.0175(3) Uani 1 1 d . . . . .
H5A H 0.466527 -0.019755 0.191851 0.021 Uiso 1 1 calc R U . . .
H5B H 0.352988 -0.084613 0.368763 0.021 Uiso 1 1 calc R U . . .
C6 C 0.2346(2) 0.09548(19) 0.21316(19) 0.0161(3) Uani 1 1 d . . . . .
H6A H 0.121173 0.069628 0.282620 0.019 Uiso 1 1 calc R U . . .
H6B H 0.234691 0.134474 0.105741 0.019 Uiso 1 1 calc R U . . .
C7 C 0.1441(3) 0.3174(3) 0.3849(3) 0.0156(2) Uani 0.797(3) 1 d . . P A 1
C8 C -0.0271(3) 0.2698(3) 0.4143(2) 0.0156(2) Uani 0.797(3) 1 d . . P A 1
H8 H -0.057329 0.165303 0.456327 0.019 Uiso 0.797(3) 1 calc R U P A 1
C9 C -0.1471(3) 0.3761(2) 0.3815(2) 0.0156(2) Uani 0.797(3) 1 d . . P A 1
H9 H -0.261559 0.344522 0.402314 0.019 Uiso 0.797(3) 1 calc R U P A 1
C10 C -0.1040(3) 0.5332(3) 0.3167(2) 0.0156(2) Uani 0.797(3) 1 d . . P A 1
C11 C 0.0675(3) 0.5798(3) 0.2897(3) 0.0156(2) Uani 0.797(3) 1 d . . P A 1
C12 C 0.1898(3) 0.4674(2) 0.3267(2) 0.0156(2) Uani 0.797(3) 1 d . . P A 1
H12 H 0.304119 0.496272 0.310955 0.019 Uiso 0.797(3) 1 calc R U P A 1
C13 C 0.1099(3) 0.7363(2) 0.2256(2) 0.0156(2) Uani 0.797(3) 1 d . . P A 1
H13 H 0.223200 0.768452 0.208692 0.019 Uiso 0.797(3) 1 calc R U P A 1
C14 C -0.0106(3) 0.8417(2) 0.1879(2) 0.0156(2) Uani 0.797(3) 1 d . . P A 1
H14 H 0.019863 0.946423 0.143517 0.019 Uiso 0.797(3) 1 calc R U P A 1
C15 C -0.1799(3) 0.7958(3) 0.2145(2) 0.0156(2) Uani 0.797(3) 1 d . . P A 1
H15 H -0.262479 0.870140 0.188037 0.019 Uiso 0.797(3) 1 calc R U P A 1
C16 C -0.2272(3) 0.6448(2) 0.2783(2) 0.0156(2) Uani 0.797(3) 1 d . . P A 1
H16 H -0.341909 0.615421 0.296545 0.019 Uiso 0.797(3) 1 calc R U P A 1
C7B C 0.1856(12) 0.3404(13) 0.3847(12) 0.0207(9) Uani 0.203(3) 1 d . . P A 2
C8B C 0.2801(12) 0.4802(11) 0.3287(10) 0.0207(9) Uani 0.203(3) 1 d . . P A 2
H8B H 0.398604 0.481860 0.320489 0.025 Uiso 0.203(3) 1 calc R U P A 2
C9B C 0.1929(11) 0.6098(11) 0.2881(9) 0.0207(9) Uani 0.203(3) 1 d . . P A 2
H9B H 0.249852 0.704447 0.252604 0.025 Uiso 0.203(3) 1 calc R U P A 2
C10B C 0.0211(12) 0.6037(12) 0.2984(11) 0.0207(9) Uani 0.203(3) 1 d . . P A 2
C11B C -0.0756(11) 0.7463(11) 0.2540(9) 0.0207(9) Uani 0.203(3) 1 d . . P A 2
H11B H -0.019132 0.841457 0.217147 0.025 Uiso 0.203(3) 1 calc R U P A 2
C12B C -0.2406(12) 0.7383(12) 0.2668(10) 0.0207(9) Uani 0.203(3) 1 d . . P A 2
H12B H -0.298632 0.829924 0.230271 0.025 Uiso 0.203(3) 1 calc R U P A 2
C13B C -0.3368(11) 0.5956(10) 0.3342(9) 0.0207(9) Uani 0.203(3) 1 d . . P A 2
H13B H -0.456505 0.593559 0.349951 0.025 Uiso 0.203(3) 1 calc R U P A 2
C14B C -0.2500(11) 0.4642(11) 0.3743(10) 0.0207(9) Uani 0.203(3) 1 d . . P A 2
H14B H -0.309257 0.369649 0.415316 0.025 Uiso 0.203(3) 1 calc R U P A 2
C15B C -0.0755(12) 0.4689(12) 0.3551(10) 0.0207(9) Uani 0.203(3) 1 d . . P A 2
C16B C 0.0210(12) 0.3292(12) 0.3985(10) 0.0207(9) Uani 0.203(3) 1 d . . P A 2
H16B H -0.033954 0.233298 0.435688 0.025 Uiso 0.203(3) 1 calc R U P A 2

loop_
_atom_site_aniso_label
_atom_site_aniso_U_11
_atom_site_aniso_U_22
_atom_site_aniso_U_33
_atom_site_aniso_U_23
_atom_site_aniso_U_13
_atom_site_aniso_U_12
S1 0.01297(18) 0.01301(19) 0.01312(19) -0.00278(15) -0.00367(14) 0.00129(13)
O1 0.0227(6) 0.0143(6) 0.0153(6) 0.0006(5) -0.0010(5) -0.0006(5)
O2 0.0204(6) 0.0381(8) 0.0263(7) -0.0174(6) -0.0069(5) -0.0040(6)
O3 0.0155(5) 0.0206(6) 0.0139(6) -0.0030(5) -0.0051(4) 0.0044(5)
O5 0.0104(5) 0.0157(6) 0.0183(6) -0.0052(5) -0.0039(4) 0.0013(4)
O4 0.0087(5) 0.0174(6) 0.0228(6) -0.0048(5) -0.0031(4) 0.0010(4)
C1 0.0105(6) 0.0177(8) 0.0104(7) -0.0041(6) -0.0027(5) 0.0005(6)
C2 0.0099(6) 0.0143(8) 0.0175(8) -0.0024(6) -0.0032(6) 0.0005(6)
C3 0.0112(7) 0.0120(7) 0.0142(7) -0.0020(6) -0.0027(6) 0.0006(5)
C4 0.0095(6) 0.0112(7) 0.0147(7) -0.0036(6) -0.0036(5) 0.0014(5)
C5 0.0152(7) 0.0121(8) 0.0230(8) -0.0059(7) -0.0049(6) 0.0025(6)
C6 0.0130(7) 0.0156(8) 0.0198(8) -0.0067(7) -0.0062(6) 0.0008(6)
C7 0.0169(4) 0.0146(4) 0.0158(3) -0.0064(3) -0.0051(3) 0.0010(3)
C8 0.0169(4) 0.0146(4) 0.0158(3) -0.0064(3) -0.0051(3) 0.0010(3)
C9 0.0169(4) 0.0146(4) 0.0158(3) -0.0064(3) -0.0051(3) 0.0010(3)
C10 0.0169(4) 0.0146(4) 0.0158(3) -0.0064(3) -0.0051(3) 0.0010(3)
C11 0.0169(4) 0.0146(4) 0.0158(3) -0.0064(3) -0.0051(3) 0.0010(3)
C12 0.0169(4) 0.0146(4) 0.0158(3) -0.0064(3) -0.0051(3) 0.0010(3)
C13 0.0169(4) 0.0146(4) 0.0158(3) -0.0064(3) -0.0051(3) 0.0010(3)
C14 0.0169(4) 0.0146(4) 0.0158(3) -0.0064(3) -0.0051(3) 0.0010(3)
C15 0.0169(4) 0.0146(4) 0.0158(3) -0.0064(3) -0.0051(3) 0.0010(3)
C16 0.0169(4) 0.0146(4) 0.0158(3) -0.0064(3) -0.0051(3) 0.0010(3)
C7B 0.0241(17) 0.0259(18) 0.0149(14) -0.0119(12) -0.0050(11) 0.0055(12)
C8B 0.0241(17) 0.0259(18) 0.0149(14) -0.0119(12) -0.0050(11) 0.0055(12)
C9B 0.0241(17) 0.0259(18) 0.0149(14) -0.0119(12) -0.0050(11) 0.0055(12)
C10B 0.0241(17) 0.0259(18) 0.0149(14) -0.0119(12) -0.0050(11) 0.0055(12)
C11B 0.0241(17) 0.0259(18) 0.0149(14) -0.0119(12) -0.0050(11) 0.0055(12)
C12B 0.0241(17) 0.0259(18) 0.0149(14) -0.0119(12) -0.0050(11) 0.0055(12)
C13B 0.0241(17) 0.0259(18) 0.0149(14) -0.0119(12) -0.0050(11) 0.0055(12)
C14B 0.0241(17) 0.0259(18) 0.0149(14) -0.0119(12) -0.0050(11) 0.0055(12)
C15B 0.0241(17) 0.0259(18) 0.0149(14) -0.0119(12) -0.0050(11) 0.0055(12)
C16B 0.0241(17) 0.0259(18) 0.0149(14) -0.0119(12) -0.0050(11) 0.0055(12)

loop_
_atom_type_symbol
_atom_type_description
_atom_type_scat_dispersion_real
_atom_type_scat_dispersion_imag
_atom_type_scat_source
C C 0.0033 0.0016 'International Tables Vol C Tables 4.2.6.8 and 6.1.1.4'
H H 0.0000 0.0000 'International Tables Vol C Tables 4.2.6.8 and 6.1.1.4'
O O 0.0106 0.0060 'International Tables Vol C Tables 4.2.6.8 and 6.1.1.4'
S S 0.1246 0.1234 'International Tables Vol C Tables 4.2.6.8 and 6.1.1.4'

loop_
_geom_angle_atom_site_label_1
_geom_angle_atom_site_label_2
_geom_angle_atom_site_label_3
_geom_angle
O2 S1 O1 119.41(8)
O2 S1 C7B 97.2(3)
O1 S1 C7B 115.8(3)
O2 S1 C4 107.78(7)
O1 S1 C4 108.63(8)
C7B S1 C4 107.0(3)
O2 S1 C7 110.65(10)
O1 S1 C7 105.82(9)
C4 S1 C7 103.40(10)
C3 O3 H3 109.5
C1 O4 H4 109.5
O5 C1 O4 123.16(14)
O5 C1 C2 125.00(14)
O4 C1 C2 111.79(14)
C1 C2 C3 115.30(14)
C1 C2 H2A 108.4
C3 C2 H2A 108.4
C1 C2 H2B 108.4
C3 C2 H2B 108.4
H2A C2 H2B 107.5
O3 C3 C2 107.28(13)
O3 C3 C4 111.57(13)
C2 C3 C4 109.77(13)
O3 C3 H3A 109.4
C2 C3 H3A 109.4
C4 C3 H3A 109.4
C6 C4 C5 59.42(11)
C6 C4 C3 122.35(14)
C5 C4 C3 120.13(13)
C6 C4 S1 114.96(11)
C5 C4 S1 116.24(11)
C3 C4 S1 113.50(11)
C6 C5 C4 60.16(10)
C6 C5 H5A 117.8
C4 C5 H5A 117.8
C6 C5 H5B 117.8
C4 C5 H5B 117.8
H5A C5 H5B 114.9
C5 C6 C4 60.43(11)
C5 C6 H6A 117.7
C4 C6 H6A 117.7
C5 C6 H6B 117.7
C4 C6 H6B 117.7
H6A C6 H6B 114.8
C12 C7 C8 121.3(2)
C12 C7 S1 120.06(17)
C8 C7 S1 118.68(18)
C9 C8 C7 119.3(2)
C9 C8 H8 120.4
C7 C8 H8 120.4
C8 C9 C10 121.2(2)
C8 C9 H9 119.4
C10 C9 H9 119.4
C16 C10 C9 121.65(19)
C16 C10 C11 119.2(2)
C9 C10 C11 119.1(2)
C13 C11 C12 122.3(2)
C13 C11 C10 119.0(2)
C12 C11 C10 118.7(2)
C7 C12 C11 120.4(2)
C7 C12 H12 119.8
C11 C12 H12 119.8
C14 C13 C11 120.69(19)
C14 C13 H13 119.7
C11 C13 H13 119.7
C13 C14 C15 120.3(2)
C13 C14 H14 119.8
C15 C14 H14 119.8
C16 C15 C14 121.0(2)
C16 C15 H15 119.5
C14 C15 H15 119.5
C15 C16 C10 119.80(19)
C15 C16 H16 120.1
C10 C16 H16 120.1
C16B C7B C8B 124.8(10)
C16B C7B S1 118.2(8)
C8B C7B S1 116.8(7)
C9B C8B C7B 117.2(9)
C9B C8B H8B 121.4
C7B C8B H8B 121.4
C8B C9B C10B 119.9(9)
C8B C9B H9B 120.0
C10B C9B H9B 120.0
C9B C10B C15B 124.3(9)
C9B C10B C11B 120.1(9)
C15B C10B C11B 115.6(9)
C12B C11B C10B 119.4(9)
C12B C11B H11B 120.3
C10B C11B H11B 120.3
C11B C12B C13B 123.0(9)
C11B C12B H12B 118.5
C13B C12B H12B 118.5
C14B C13B C12B 118.1(8)
C14B C13B H13B 120.9
C12B C13B H13B 120.9
C13B C14B C15B 120.2(9)
C13B C14B H14B 119.9
C15B C14B H14B 119.9
C14B C15B C10B 123.5(10)
C14B C15B C16B 121.3(9)
C10B C15B C16B 115.2(9)
C7B C16B C15B 118.5(10)
C7B C16B H16B 120.7
C15B C16B H16B 120.7

loop_
_geom_bond_atom_site_label_1
_geom_bond_atom_site_label_2
_geom_bond_distance
S1 O2 1.4382(13)
S1 O1 1.4419(12)
S1 C7B 1.737(11)
S1 C4 1.7739(16)
S1 C7 1.786(3)
O3 C3 1.422(2)
O3 H3 0.8400
O5 C1 1.232(2)
O4 C1 1.3140(18)
O4 H4 0.8400
C1 C2 1.502(2)
C2 C3 1.521(2)
C2 H2A 0.9900
C2 H2B 0.9900
C3 C4 1.538(2)
C3 H3A 1.0000
C4 C6 1.509(2)
C4 C5 1.513(2)
C5 C6 1.498(2)
C5 H5A 0.9900
C5 H5B 0.9900
C6 H6A 0.9900
C6 H6B 0.9900
C7 C12 1.370(3)
C7 C8 1.425(3)
C8 C9 1.364(3)
C8 H8 0.9500
C9 C10 1.423(3)
C9 H9 0.9500
C10 C16 1.420(3)
C10 C11 1.429(3)
C11 C13 1.417(3)
C11 C12 1.419(3)
C12 H12 0.9500
C13 C14 1.367(3)
C13 H13 0.9500
C14 C15 1.410(3)
C14 H14 0.9500
C15 C16 1.377(3)
C15 H15 0.9500
C16 H16 0.9500
C7B C16B 1.323(13)
C7B C8B 1.439(14)
C8B C9B 1.359(13)
C8B H8B 0.9500
C9B C10B 1.383(13)
C9B H9B 0.9500
C10B C15B 1.406(15)
C10B C11B 1.499(13)
C11B C12B 1.325(13)
C11B H11B 0.9500
C12B C13B 1.455(14)
C12B H12B 0.9500
C13B C14B 1.372(13)
C13B H13B 0.9500
C14B C15B 1.390(13)
C14B H14B 0.9500
C15B C16B 1.476(14)
C16B H16B 0.9500
